data_1568860
loop_
_publ_author_name
'Mai, Jonathan'
'R&#xf6;sch, Bastian'
'Patel, Neha'
'Langer, Jens'
'Harder, Sjoerd'

_publ_section_title
;
 On the existence of low-valent magnesium-calcium complexes.
;
_journal_issue 18
_journal_name_full 'Chemical science'
_journal_page_first 4724
_journal_page_last 4734
_journal_paper_doi 10.1039/d3sc00909b
_journal_volume 14
_journal_year 2023
_chemical_formula_moiety 'C82 H132 Ca2 N4 O2, C6 H14, 1[C6H14]'
_chemical_formula_sum 'C94 H160 Ca2 N4 O2'
_chemical_formula_weight 1458.41
_space_group_crystal_system triclinic
_space_group_IT_number 2
_space_group_name_Hall '-P 1'
_space_group_name_H-M_alt 'P -1'
_atom_sites_solution_hydrogens mixed
_atom_sites_solution_primary dual
_audit_creation_date 2022-11-11
_audit_creation_method
;
Olex2 1.5
(compiled 2022.04.07 svn.rca3783a0 for OlexSys, GUI svn.r6498)
;
_audit_update_record
;
2023-02-08 deposited with the CCDC.	2023-04-13 downloaded from the CCDC.
;
_cell_angle_alpha 74.198(4)
_cell_angle_beta 73.222(4)
_cell_angle_gamma 63.566(4)
_cell_formula_units_Z 1
_cell_length_a 12.4506(6)
_cell_length_b 12.9760(6)
_cell_length_c 16.2431(6)
_cell_measurement_reflns_used 10418
_cell_measurement_temperature 100.0(2)
_cell_measurement_theta_max 72.8440
_cell_measurement_theta_min 3.8330
_cell_volume 2217.94(19)
_computing_cell_refinement 'CrysAlisPro 1.171.42.72a (Rigaku OD, 2022)'
_computing_data_collection 'CrysAlisPro 1.171.42.72a (Rigaku OD, 2022)'
_computing_data_reduction 'CrysAlisPro 1.171.42.72a (Rigaku OD, 2022)'
_computing_molecular_graphics 'Olex2 1.5 (Dolomanov et al., 2009)'
_computing_publication_material 'Olex2 1.5 (Dolomanov et al., 2009)'
_computing_structure_refinement 'SHELXL 2019/2 (Sheldrick, 2015)'
_computing_structure_solution 'SHELXT  (Sheldrick, 2015)'
_diffrn_ambient_environment N~2~
_diffrn_ambient_temperature 100.0(2)
_diffrn_detector 'CCD plate'
_diffrn_detector_area_resol_mean 5.2903
_diffrn_detector_type AtlasS2
_diffrn_measured_fraction_theta_full 0.997
_diffrn_measured_fraction_theta_max 0.971
_diffrn_measurement_details
;
List of Runs (angles in degrees, time in seconds):

  # Type    Start    End  Width  t~exp~   \w     \q     \k     \f   Frames
#--------------------------------------------------------------------------
  1  \w   -114.00 -13.00   1.00    3.00    --  -41.15 -57.00  90.00  101
  2  \w    -69.00  32.00   1.00    3.00    --  -41.15  57.00-120.00  101
  3  \w    -66.00  33.00   1.00    3.00    --  -41.15  38.00  30.00   99
  4  \w     23.00  97.00   1.00    3.00    --   41.15-125.00  30.00   74
  5  \w     33.00 134.00   1.00   12.00    --  104.96 -61.00  60.00  101
  6  \w     72.00 178.00   1.00   12.00    --  104.96  77.00   0.00  106
  7  \w     29.00 138.00   1.00   12.00    --  104.96 -77.00-150.00  109
  8  \w     32.00 131.00   1.00   12.00    --  104.96 -45.00-150.00   99
  9  \w     35.00 128.00   1.00   12.00    --  104.96 -45.00 -60.00   93
 10  \w     42.00 121.00   1.00   12.00    --  104.96-125.00-120.00   79
 11  \w     60.00 106.00   1.00   12.00    --  104.96 -94.00  60.00   46
 12  \w     71.00 109.00   1.00   12.00    --  104.96 -94.00 -30.00   38
 13  \w     18.00 174.00   1.00   12.00    --  104.96   0.00   0.00  156
;
_diffrn_measurement_device 'four-circle diffractometer'
_diffrn_measurement_device_type 'SuperNova, Dual, Cu at home/near, AtlasS2'
_diffrn_measurement_method '\w scans'
_diffrn_orient_matrix_type 'CrysAlisPro convention (1999,Acta A55,543-557)'
_diffrn_orient_matrix_UB_11 0.0621831000
_diffrn_orient_matrix_UB_12 0.0096520000
_diffrn_orient_matrix_UB_13 -0.0970273000
_diffrn_orient_matrix_UB_21 0.1013738000
_diffrn_orient_matrix_UB_22 -0.1219324000
_diffrn_orient_matrix_UB_23 0.0190950000
_diffrn_orient_matrix_UB_31 -0.0754990000
_diffrn_orient_matrix_UB_32 -0.0559238000
_diffrn_orient_matrix_UB_33 -0.0178419000
_diffrn_radiation_monochromator mirror
_diffrn_radiation_probe x-ray
_diffrn_radiation_type 'Cu K\a'
_diffrn_radiation_wavelength 1.54184
_diffrn_reflns_av_R_equivalents 0.0343
_diffrn_reflns_av_unetI/netI 0.0470
_diffrn_reflns_Laue_measured_fraction_full 0.997
_diffrn_reflns_Laue_measured_fraction_max 0.971
_diffrn_reflns_limit_h_max 10
_diffrn_reflns_limit_h_min -15
_diffrn_reflns_limit_k_max 11
_diffrn_reflns_limit_k_min -15
_diffrn_reflns_limit_l_max 19
_diffrn_reflns_limit_l_min -20
_diffrn_reflns_number 16717
_diffrn_reflns_point_group_measured_fraction_full 0.997
_diffrn_reflns_point_group_measured_fraction_max 0.971
_diffrn_reflns_theta_full 67.684
_diffrn_reflns_theta_max 72.834
_diffrn_reflns_theta_min 2.882
_diffrn_source 'micro-focus sealed X-ray tube'
_diffrn_source_type 'SuperNova (Cu) X-ray Source'
_exptl_absorpt_coefficient_mu 1.463
_exptl_absorpt_correction_T_max 1.000
_exptl_absorpt_correction_T_min 0.771
_exptl_absorpt_correction_type gaussian
_exptl_absorpt_process_details
;
CrysAlisPro 1.171.42.72a (Rigaku Oxford Diffraction, 2022)
Numerical absorption correction based on gaussian integration over
a multifaceted crystal model
Empirical absorption correction using spherical harmonics,
implemented in SCALE3 ABSPACK scaling algorithm.
;
_exptl_crystal_colour 'clear colourless'
_exptl_crystal_colour_lustre clear
_exptl_crystal_colour_primary colourless
_exptl_crystal_density_diffrn 1.092
_exptl_crystal_description block
_exptl_crystal_F_000 808
_exptl_crystal_size_max 0.175
_exptl_crystal_size_mid 0.128
_exptl_crystal_size_min 0.089
_refine_diff_density_max 0.473
_refine_diff_density_min -0.286
_refine_diff_density_rms 0.049
_refine_ls_extinction_method none
_refine_ls_goodness_of_fit_ref 1.036
_refine_ls_hydrogen_treatment mixed
_refine_ls_matrix_type full
_refine_ls_number_parameters 481
_refine_ls_number_reflns 8583
_refine_ls_number_restraints 25
_refine_ls_restrained_S_all 1.035
_refine_ls_R_factor_all 0.0464
_refine_ls_R_factor_gt 0.0439
_refine_ls_shift/su_max 0.001
_refine_ls_shift/su_mean 0.000
_refine_ls_structure_factor_coef Fsqd
_refine_ls_weighting_details 'w=1/[\s^2^(Fo^2^)+(0.0669P)^2^+0.5674P] where P=(Fo^2^+2Fc^2^)/3'
_refine_ls_weighting_scheme calc
_refine_ls_wR_factor_gt 0.1163
_refine_ls_wR_factor_ref 0.1194
_reflns_Friedel_coverage 0.000
_reflns_number_gt 7984
_reflns_number_total 8583
_reflns_threshold_expression 'I > 2\s(I)'
_cod_data_source_file d3sc00909b2.cif
_cod_data_source_block hasj180320a
_cod_depositor_comments 'Adding full bibliography for 1568860--1568864.cif.'
_cod_database_code 1568860
_shelx_shelxl_version_number 2019/2
_chemical_oxdiff_formula C94Ca2H160N4O2
_shelx_space_group_comment
;
The symmetry employed for this shelxl refinement is uniquely defined
by the following loop, which should always be used as a source of
symmetry information in preference to the above space-group names.
They are only intended as comments.
;
_olex2_refinement_description
;
1. Fixed Uiso
 At 1.2 times of:
  All C(H) groups, All C(H,H) groups
 At 1.5 times of:
  All C(H,H,H) groups
2. Restrained distances
 C43A-C44A \\sim C44-C43 \\sim C43A-C42A \\sim C43-C42 \\sim C42A_$1-C42A \\sim
C42_$1-C42
 with sigma of 0.02
 C44-C42 \\sim C44A-C42A
 with sigma of 0.02
3. Rigid body (RIGU) restrains
 C42A, C43A, C44A
 with sigma for 1-2 distances of 0.003 and sigma for 1-3 distances of 0.003
4. Others
 Sof(C42A)=Sof(H42C)=Sof(H42D)=Sof(C43A)=Sof(H43C)=Sof(H43D)=Sof(C44A)=
 Sof(H44D)=Sof(H44E)=Sof(H44F)=1-FVAR(1)
 Sof(C42)=Sof(H42A)=Sof(H42B)=Sof(C43)=Sof(H43A)=Sof(H43B)=Sof(C44)=Sof(H44A)=
 Sof(H44B)=Sof(H44C)=FVAR(1)
5.a Ternary CH refined with riding coordinates:
 C12(H12), C17(H17), C28(H28), C33(H33)
5.b Secondary CH2 refined with riding coordinates:
 C13(H13A,H13B), C15(H15A,H15B), C18(H18A,H18B), C20(H20A,H20B), C29(H29A,
 H29B), C31(H31A,H31B), C34(H34A,H34B), C36(H36A,H36B), C38(H38A,H38B),
 C39(H39A,H39B), C40(H40A,H40B), C41(H41A,H41B), C42(H42A,H42B), C43(H43A,H43B),
  C42A(H42C,H42D), C43A(H43C,H43D)
5.c Aromatic/amide H refined with riding coordinates:
 C8(H8), C9(H9), C10(H10), C24(H24), C25(H25), C26(H26)
5.d Idealised Me refined as rotating group:
 C1(H1A,H1B,H1C), C5(H5A,H5B,H5C), C14(H14A,H14B,H14C), C16(H16A,H16B,H16C),
 C19(H19A,H19B,H19C), C21(H21A,H21B,H21C), C30(H30A,H30B,H30C), C32(H32A,H32B,
 H32C), C35(H35A,H35B,H35C), C37(H37A,H37B,H37C), C44(H44A,H44B,H44C),
 C44A(H44D,H44E,H44F)
;
_smtbx_masks_void_probe_radius 1.2
_smtbx_masks_void_truncation_radius 1.2
_olex2_date_sample_data_collection 2018-03-20
_olex2_submission_special_instructions 'No special instructions were received'
_oxdiff_exptl_absorpt_empirical_details
;
Empirical correction (ABSPACK) includes:
- Absorption correction using spherical harmonics
- Frame scaling
- Detector area scaling
;
_oxdiff_exptl_absorpt_empirical_full_max 1.216
_oxdiff_exptl_absorpt_empirical_full_min 0.851

loop_
_space_group_symop_operation_xyz
'x, y, z'
'-x, -y, -z'

loop_
_atom_site_label
_atom_site_type_symbol
_atom_site_fract_x
_atom_site_fract_y
_atom_site_fract_z
_atom_site_U_iso_or_equiv
_atom_site_adp_type
_atom_site_occupancy
_atom_site_site_symmetry_order
_atom_site_calc_flag
_atom_site_refinement_flags_posn
_atom_site_refinement_flags_adp
_atom_site_refinement_flags_occupancy
_atom_site_disorder_assembly
_atom_site_disorder_group
Ca1 Ca 0.57254(2) 0.49833(2) 0.38487(2) 0.01508(9) Uani 1 1 d . . . . .
H1 H 0.4612(17) 0.4227(17) 0.4966(12) 0.028(5) Uiso 1 1 d . . . . .
O1 O 0.73294(9) 0.57238(9) 0.34105(6) 0.0218(2) Uani 1 1 d . . . . .
N1 N 0.49353(10) 0.59521(10) 0.25146(7) 0.0161(2) Uani 1 1 d . . . . .
N2 N 0.69094(10) 0.34326(10) 0.29958(7) 0.0148(2) Uani 1 1 d . . . . .
C1 C 0.52922(13) 0.65505(12) 0.09134(9) 0.0218(3) Uani 1 1 d . . . . .
H1A H 0.457056 0.650907 0.081919 0.033 Uiso 1 1 calc R U . . .
H1B H 0.596826 0.631606 0.041921 0.033 Uiso 1 1 calc R U . . .
H1C H 0.510068 0.735226 0.096410 0.033 Uiso 1 1 calc R U . . .
C2 C 0.56594(12) 0.57358(12) 0.17466(8) 0.0169(3) Uani 1 1 d . . . . .
C3 C 0.67898(12) 0.47708(12) 0.16105(9) 0.0180(3) Uani 1 1 d . . . . .
H3 H 0.7236(17) 0.4784(16) 0.1020(12) 0.024(4) Uiso 1 1 d . . . . .
C4 C 0.73208(12) 0.37011(12) 0.21485(9) 0.0161(3) Uani 1 1 d . . . . .
C5 C 0.84718(13) 0.28189(12) 0.16794(9) 0.0211(3) Uani 1 1 d . . . . .
H5A H 0.919558 0.282540 0.180023 0.032 Uiso 1 1 calc R U . . .
H5B H 0.849135 0.302773 0.104985 0.032 Uiso 1 1 calc R U . . .
H5C H 0.846760 0.203705 0.188701 0.032 Uiso 1 1 calc R U . . .
C6 C 0.37499(12) 0.68983(12) 0.24869(8) 0.0173(3) Uani 1 1 d . . . . .
C7 C 0.35651(13) 0.80416(12) 0.25244(8) 0.0192(3) Uani 1 1 d . . . . .
C8 C 0.23951(14) 0.89259(13) 0.25112(9) 0.0239(3) Uani 1 1 d . . . . .
H8 H 0.226353 0.970069 0.252606 0.029 Uiso 1 1 calc R U . . .
C9 C 0.14262(14) 0.86994(14) 0.24770(10) 0.0282(3) Uani 1 1 d . . . . .
H9 H 0.063532 0.931004 0.247809 0.034 Uiso 1 1 calc R U . . .
C10 C 0.16167(13) 0.75760(14) 0.24413(10) 0.0257(3) Uani 1 1 d . . . . .
H10 H 0.094742 0.742393 0.241879 0.031 Uiso 1 1 calc R U . . .
C11 C 0.27688(13) 0.66601(13) 0.24375(9) 0.0205(3) Uani 1 1 d . . . . .
C12 C 0.45929(13) 0.83147(12) 0.26084(9) 0.0207(3) Uani 1 1 d . . . . .
H12 H 0.537965 0.768837 0.238335 0.025 Uiso 1 1 calc R U . . .
C13 C 0.46162(16) 0.94854(14) 0.20836(11) 0.0303(3) Uani 1 1 d . . . . .
H13A H 0.383076 1.012015 0.227735 0.036 Uiso 1 1 calc R U . . .
H13B H 0.527457 0.960610 0.221775 0.036 Uiso 1 1 calc R U . . .
C14 C 0.4817(2) 0.95803(17) 0.11083(12) 0.0417(4) Uani 1 1 d . . . . .
H14A H 0.482938 1.034494 0.082043 0.062 Uiso 1 1 calc R U . . .
H14B H 0.415209 0.949348 0.096476 0.062 Uiso 1 1 calc R U . . .
H14C H 0.559891 0.896392 0.090658 0.062 Uiso 1 1 calc R U . . .
C15 C 0.45725(13) 0.82523(13) 0.35742(10) 0.0235(3) Uani 1 1 d . . . . .
H15A H 0.466078 0.745741 0.388725 0.028 Uiso 1 1 calc R U . . .
H15B H 0.529362 0.836647 0.360594 0.028 Uiso 1 1 calc R U . . .
C16 C 0.34333(14) 0.91316(14) 0.40520(10) 0.0255(3) Uani 1 1 d . . . . .
H16A H 0.337048 0.992469 0.378131 0.038 Uiso 1 1 calc R U . . .
H16B H 0.348915 0.899368 0.466509 0.038 Uiso 1 1 calc R U . . .
H16C H 0.270749 0.904183 0.401692 0.038 Uiso 1 1 calc R U . . .
C17 C 0.29509(13) 0.54315(13) 0.23968(10) 0.0225(3) Uani 1 1 d . . . . .
H17 H 0.383946 0.501166 0.216081 0.027 Uiso 1 1 calc R U . . .
C18 C 0.22457(15) 0.54036(15) 0.17697(10) 0.0284(3) Uani 1 1 d . . . . .
H18A H 0.235996 0.458719 0.181023 0.034 Uiso 1 1 calc R U . . .
H18B H 0.136254 0.586345 0.195854 0.034 Uiso 1 1 calc R U . . .
C19 C 0.26468(19) 0.58845(18) 0.08240(11) 0.0398(4) Uani 1 1 d . . . . .
H19A H 0.216704 0.584001 0.046095 0.060 Uiso 1 1 calc R U . . .
H19B H 0.351649 0.542340 0.062681 0.060 Uiso 1 1 calc R U . . .
H19C H 0.251536 0.670012 0.077447 0.060 Uiso 1 1 calc R U . . .
C20 C 0.26710(14) 0.47488(14) 0.33117(10) 0.0254(3) Uani 1 1 d . . . . .
H20A H 0.291131 0.392968 0.325703 0.031 Uiso 1 1 calc R U . . .
H20B H 0.318896 0.474244 0.367647 0.031 Uiso 1 1 calc R U . . .
C21 C 0.13450(15) 0.52170(15) 0.37863(11) 0.0293(3) Uani 1 1 d . . . . .
H21A H 0.081628 0.524961 0.342662 0.044 Uiso 1 1 calc R U . . .
H21B H 0.111465 0.600250 0.389465 0.044 Uiso 1 1 calc R U . . .
H21C H 0.125039 0.470031 0.434335 0.044 Uiso 1 1 calc R U . . .
C22 C 0.74102(12) 0.22186(11) 0.33679(8) 0.0156(3) Uani 1 1 d . . . . .
C23 C 0.68169(12) 0.15096(12) 0.33619(8) 0.0171(3) Uani 1 1 d . . . . .
C24 C 0.73369(13) 0.03154(12) 0.36743(9) 0.0201(3) Uani 1 1 d . . . . .
H24 H 0.695121 -0.016746 0.366317 0.024 Uiso 1 1 calc R U . . .
C25 C 0.84055(13) -0.01818(12) 0.40011(9) 0.0218(3) Uani 1 1 d . . . . .
H25 H 0.875586 -0.099896 0.420093 0.026 Uiso 1 1 calc R U . . .
C26 C 0.89564(12) 0.05229(12) 0.40333(9) 0.0199(3) Uani 1 1 d . . . . .
H26 H 0.967423 0.018452 0.427356 0.024 Uiso 1 1 calc R U . . .
C27 C 0.84779(12) 0.17249(12) 0.37190(8) 0.0165(3) Uani 1 1 d . . . . .
C28 C 0.56763(12) 0.20126(12) 0.29715(9) 0.0189(3) Uani 1 1 d . . . . .
H28 H 0.528862 0.287348 0.296981 0.023 Uiso 1 1 calc R U . . .
C29 C 0.60461(14) 0.18184(14) 0.20159(9) 0.0242(3) Uani 1 1 d . . . . .
H29A H 0.670853 0.209199 0.171221 0.029 Uiso 1 1 calc R U . . .
H29B H 0.638211 0.096957 0.201204 0.029 Uiso 1 1 calc R U . . .
C30 C 0.50159(16) 0.24304(15) 0.15020(11) 0.0324(4) Uani 1 1 d . . . . .
H30A H 0.534119 0.229513 0.089734 0.049 Uiso 1 1 calc R U . . .
H30B H 0.466023 0.327054 0.151182 0.049 Uiso 1 1 calc R U . . .
H30C H 0.438381 0.211907 0.176639 0.049 Uiso 1 1 calc R U . . .
C31 C 0.47240(13) 0.15070(13) 0.34925(9) 0.0218(3) Uani 1 1 d . . . . .
H31A H 0.400654 0.188151 0.320642 0.026 Uiso 1 1 calc R U . . .
H31B H 0.507999 0.066177 0.347038 0.026 Uiso 1 1 calc R U . . .
C32 C 0.42907(14) 0.16708(14) 0.44439(10) 0.0266(3) Uani 1 1 d . . . . .
H32A H 0.408797 0.248070 0.447992 0.040 Uiso 1 1 calc R U . . .
H32B H 0.494154 0.114435 0.476933 0.040 Uiso 1 1 calc R U . . .
H32C H 0.356390 0.149264 0.469470 0.040 Uiso 1 1 calc R U . . .
C33 C 0.91521(12) 0.24363(12) 0.37594(9) 0.0180(3) Uani 1 1 d . . . . .
H33 H 0.876770 0.324328 0.343669 0.022 Uiso 1 1 calc R U . . .
C34 C 1.05082(13) 0.19099(13) 0.33226(10) 0.0232(3) Uani 1 1 d . . . . .
H34A H 1.093164 0.117987 0.370196 0.028 Uiso 1 1 calc R U . . .
H34B H 1.056564 0.170274 0.276361 0.028 Uiso 1 1 calc R U . . .
C35 C 1.11703(15) 0.27150(16) 0.31442(12) 0.0338(4) Uani 1 1 d . . . . .
H35A H 1.073887 0.345470 0.278946 0.051 Uiso 1 1 calc R U . . .
H35B H 1.200849 0.234363 0.283010 0.051 Uiso 1 1 calc R U . . .
H35C H 1.118966 0.286465 0.369838 0.051 Uiso 1 1 calc R U . . .
C36 C 0.90235(13) 0.25214(12) 0.47124(9) 0.0213(3) Uani 1 1 d . . . . .
H36A H 0.935079 0.172305 0.504712 0.026 Uiso 1 1 calc R U . . .
H36B H 0.952563 0.292782 0.472833 0.026 Uiso 1 1 calc R U . . .
C37 C 0.77124(14) 0.31648(13) 0.51535(9) 0.0230(3) Uani 1 1 d . . . . .
H37A H 0.744684 0.400089 0.491795 0.035 Uiso 1 1 calc R U . . .
H37B H 0.766587 0.304364 0.578310 0.035 Uiso 1 1 calc R U . . .
H37C H 0.717950 0.286440 0.504361 0.035 Uiso 1 1 calc R U . . .
C38 C 0.78059(14) 0.60044(15) 0.39927(10) 0.0267(3) Uani 1 1 d . . . . .
H38A H 0.856951 0.534872 0.413432 0.032 Uiso 1 1 calc R U . . .
H38B H 0.720259 0.617119 0.454179 0.032 Uiso 1 1 calc R U . . .
C39 C 0.80520(15) 0.70798(15) 0.35040(13) 0.0345(4) Uani 1 1 d . . . . .
H39A H 0.881124 0.704169 0.361476 0.041 Uiso 1 1 calc R U . . .
H39B H 0.736332 0.779945 0.368007 0.041 Uiso 1 1 calc R U . . .
C40 C 0.81848(17) 0.70501(17) 0.25435(13) 0.0392(4) Uani 1 1 d . . . . .
H40A H 0.754278 0.774503 0.228052 0.047 Uiso 1 1 calc R U . . .
H40B H 0.899675 0.702103 0.220739 0.047 Uiso 1 1 calc R U . . .
C41 C 0.80406(15) 0.59374(15) 0.25610(10) 0.0295(3) Uani 1 1 d . . . . .
H41A H 0.761091 0.604632 0.209756 0.035 Uiso 1 1 calc R U . . .
H41B H 0.884836 0.527829 0.247685 0.035 Uiso 1 1 calc R U . . .
C42 C 0.9605(2) 0.5422(2) -0.03260(17) 0.0403(7) Uani 0.855(6) 1 d D . P A 1
H42A H 0.911527 0.505592 -0.042528 0.048 Uiso 0.855(6) 1 calc R U P A 1
H42B H 1.014409 0.555934 -0.088822 0.048 Uiso 0.855(6) 1 calc R U P A 1
C43 C 0.8746(2) 0.6589(2) -0.00435(14) 0.0456(8) Uani 0.855(6) 1 d D . P A 1
H43A H 0.923563 0.695975 0.004975 0.055 Uiso 0.855(6) 1 calc R U P A 1
H43B H 0.821118 0.645223 0.052102 0.055 Uiso 0.855(6) 1 calc R U P A 1
C44 C 0.7951(5) 0.7424(4) -0.0698(3) 0.0540(13) Uani 0.855(6) 1 d D . P A 1
H44A H 0.847123 0.760600 -0.124793 0.081 Uiso 0.855(6) 1 calc R U P A 1
H44B H 0.739607 0.814491 -0.046650 0.081 Uiso 0.855(6) 1 calc R U P A 1
H44C H 0.747216 0.705916 -0.080223 0.081 Uiso 0.855(6) 1 calc R U P A 1
C42A C 0.9575(10) 0.5634(7) 0.0029(10) 0.039(4) Uani 0.145(6) 1 d D . P A 2
H42C H 1.007224 0.606613 0.000283 0.047 Uiso 0.145(6) 1 calc R U P A 2
H42D H 0.901477 0.566468 0.060443 0.047 Uiso 0.145(6) 1 calc R U P A 2
C43A C 0.8813(12) 0.6256(13) -0.0678(9) 0.048(4) Uani 0.145(6) 1 d D . P A 2
H43C H 0.820299 0.592119 -0.058615 0.058 Uiso 0.145(6) 1 calc R U P A 2
H43D H 0.935396 0.610988 -0.125270 0.058 Uiso 0.145(6) 1 calc R U P A 2
C44A C 0.815(3) 0.7568(15) -0.069(3) 0.058(7) Uani 0.145(6) 1 d D . P A 2
H44D H 0.845049 0.797872 -0.124893 0.087 Uiso 0.145(6) 1 calc R U P A 2
H44E H 0.830168 0.777382 -0.021212 0.087 Uiso 0.145(6) 1 calc R U P A 2
H44F H 0.726931 0.779681 -0.062668 0.087 Uiso 0.145(6) 1 calc R U P A 2

loop_
_atom_site_aniso_label
_atom_site_aniso_U_11
_atom_site_aniso_U_22
_atom_site_aniso_U_33
_atom_site_aniso_U_23
_atom_site_aniso_U_13
_atom_site_aniso_U_12
Ca1 0.01639(14) 0.01415(14) 0.01446(14) -0.00310(10) -0.00337(9) -0.00524(10)
O1 0.0224(5) 0.0244(5) 0.0223(5) -0.0067(4) -0.0021(4) -0.0123(4)
N1 0.0174(5) 0.0149(5) 0.0158(5) -0.0027(4) -0.0043(4) -0.0053(4)
N2 0.0148(5) 0.0134(5) 0.0165(5) -0.0029(4) -0.0041(4) -0.0049(4)
C1 0.0257(7) 0.0190(7) 0.0155(6) -0.0011(5) -0.0046(5) -0.0050(6)
C2 0.0201(6) 0.0156(6) 0.0166(6) -0.0025(5) -0.0049(5) -0.0078(5)
C3 0.0201(6) 0.0177(6) 0.0145(6) -0.0031(5) -0.0009(5) -0.0074(5)
C4 0.0154(6) 0.0163(6) 0.0180(6) -0.0051(5) -0.0025(5) -0.0066(5)
C5 0.0201(6) 0.0188(7) 0.0190(6) -0.0043(5) 0.0003(5) -0.0048(5)
C6 0.0177(6) 0.0182(6) 0.0133(6) -0.0032(5) -0.0040(5) -0.0038(5)
C7 0.0213(6) 0.0190(7) 0.0149(6) -0.0030(5) -0.0036(5) -0.0058(5)
C8 0.0261(7) 0.0180(7) 0.0237(7) -0.0061(5) -0.0072(6) -0.0024(6)
C9 0.0219(7) 0.0264(8) 0.0304(8) -0.0098(6) -0.0095(6) 0.0010(6)
C10 0.0195(7) 0.0301(8) 0.0280(7) -0.0105(6) -0.0078(6) -0.0053(6)
C11 0.0213(7) 0.0229(7) 0.0176(6) -0.0060(5) -0.0049(5) -0.0070(6)
C12 0.0214(6) 0.0154(6) 0.0235(7) -0.0034(5) -0.0027(5) -0.0067(5)
C13 0.0345(8) 0.0218(8) 0.0335(8) -0.0028(6) -0.0031(6) -0.0133(7)
C14 0.0602(12) 0.0333(9) 0.0311(9) -0.0015(7) -0.0029(8) -0.0242(9)
C15 0.0212(7) 0.0229(7) 0.0283(7) -0.0068(6) -0.0063(6) -0.0080(6)
C16 0.0252(7) 0.0273(8) 0.0273(7) -0.0105(6) -0.0045(6) -0.0103(6)
C17 0.0198(6) 0.0239(7) 0.0259(7) -0.0100(6) -0.0047(5) -0.0071(6)
C18 0.0294(8) 0.0325(8) 0.0304(8) -0.0113(7) -0.0089(6) -0.0133(7)
C19 0.0547(11) 0.0499(11) 0.0283(8) -0.0116(8) -0.0113(8) -0.0279(9)
C20 0.0239(7) 0.0253(7) 0.0302(8) -0.0064(6) -0.0094(6) -0.0089(6)
C21 0.0274(8) 0.0347(9) 0.0302(8) -0.0090(7) -0.0057(6) -0.0141(7)
C22 0.0162(6) 0.0153(6) 0.0150(6) -0.0045(5) -0.0016(5) -0.0056(5)
C23 0.0187(6) 0.0176(6) 0.0160(6) -0.0047(5) -0.0027(5) -0.0073(5)
C24 0.0234(7) 0.0164(6) 0.0239(7) -0.0048(5) -0.0052(5) -0.0095(5)
C25 0.0248(7) 0.0135(6) 0.0253(7) -0.0021(5) -0.0064(6) -0.0058(5)
C26 0.0186(6) 0.0168(7) 0.0229(7) -0.0032(5) -0.0069(5) -0.0043(5)
C27 0.0171(6) 0.0154(6) 0.0164(6) -0.0040(5) -0.0028(5) -0.0053(5)
C28 0.0207(6) 0.0169(6) 0.0215(7) -0.0037(5) -0.0069(5) -0.0076(5)
C29 0.0282(7) 0.0268(7) 0.0225(7) -0.0054(6) -0.0074(6) -0.0128(6)
C30 0.0401(9) 0.0316(8) 0.0278(8) -0.0035(7) -0.0162(7) -0.0112(7)
C31 0.0212(7) 0.0217(7) 0.0263(7) -0.0042(6) -0.0070(5) -0.0103(6)
C32 0.0263(7) 0.0288(8) 0.0262(7) -0.0032(6) -0.0038(6) -0.0138(6)
C33 0.0158(6) 0.0158(6) 0.0224(7) -0.0034(5) -0.0057(5) -0.0048(5)
C34 0.0163(6) 0.0225(7) 0.0312(7) -0.0084(6) -0.0042(5) -0.0060(6)
C35 0.0219(7) 0.0360(9) 0.0468(10) -0.0125(8) -0.0014(7) -0.0145(7)
C36 0.0226(7) 0.0180(7) 0.0246(7) -0.0040(5) -0.0101(5) -0.0057(5)
C37 0.0270(7) 0.0233(7) 0.0212(7) -0.0048(6) -0.0045(5) -0.0116(6)
C38 0.0257(7) 0.0345(8) 0.0275(7) -0.0123(6) -0.0035(6) -0.0154(6)
C39 0.0235(7) 0.0272(8) 0.0594(11) -0.0138(8) -0.0089(7) -0.0117(6)
C40 0.0351(9) 0.0370(10) 0.0483(10) 0.0068(8) -0.0096(8) -0.0236(8)
C41 0.0289(8) 0.0380(9) 0.0240(7) -0.0051(6) 0.0002(6) -0.0187(7)
C42 0.0500(15) 0.0557(18) 0.0310(13) -0.0046(12) -0.0037(11) -0.0389(15)
C43 0.0477(14) 0.0616(18) 0.0317(12) -0.0061(10) 0.0012(9) -0.0318(14)
C44 0.042(3) 0.075(2) 0.0379(16) -0.0024(15) 0.0023(14) -0.0270(18)
C42A 0.042(7) 0.051(9) 0.041(7) -0.013(6) 0.004(6) -0.039(7)
C43A 0.041(7) 0.068(9) 0.040(7) -0.009(6) 0.000(5) -0.030(7)
C44A 0.022(8) 0.068(9) 0.084(15) -0.014(7) 0.005(7) -0.027(7)

loop_
_atom_type_symbol
_atom_type_description
_atom_type_scat_dispersion_real
_atom_type_scat_dispersion_imag
_atom_type_scat_source
C C 0.0181 0.0091 'International Tables Vol C Tables 4.2.6.8 and 6.1.1.4'
Ca Ca 0.3641 1.2855 'International Tables Vol C Tables 4.2.6.8 and 6.1.1.4'
H H 0.0000 0.0000 'International Tables Vol C Tables 4.2.6.8 and 6.1.1.4'
N N 0.0311 0.0180 'International Tables Vol C Tables 4.2.6.8 and 6.1.1.4'
O O 0.0492 0.0322 'International Tables Vol C Tables 4.2.6.8 and 6.1.1.4'

loop_
_exptl_crystal_face_index_h
_exptl_crystal_face_index_k
_exptl_crystal_face_index_l
_exptl_crystal_face_perp_dist
6 -2 -1 0.0635
-1 -3 -10 0.0501
-4 -2 -10 0.0467
-6 -5 4 0.0493
-1 1 -10 0.0458
5 -2 7 0.0641
-6 0 -8 0.0639
-7 -7 -5 0.0570
-7 1 -3 0.0785
-7 -1 2 0.0523
1 4 10 0.0514
-4 0 7 0.0465
-7 -4 2 0.0446
-8 -5 -1 0.0507
3 3 -7 0.0473
0 0 -10 0.0374
-5 -4 -10 0.0491
-7 -7 -2 0.0574
-3 -3 8 0.0425
2 2 11 0.0536
-8 -3 -4 0.0492
-4 -8 -5 0.0741
0 -2 9 0.0514
-3 3 7 0.0602
6 8 5 0.0591
6 -2 2 0.0561
1 2 -1 0.0549
2 2 1 0.0619
1 0 2 0.0603
1 -1 -9 0.0389
1 -1 -2 0.0525

loop_
_geom_angle_atom_site_label_1
_geom_angle_atom_site_label_2
_geom_angle_atom_site_label_3
_geom_angle
_geom_angle_site_symmetry_1
_geom_angle_site_symmetry_3
_geom_angle_publ_flag
Ca1 Ca1 H1 36.0(5) 2_666 . ?
O1 Ca1 Ca1 112.89(3) . 2_666 ?
O1 Ca1 H1 145.5(5) . . ?
N1 Ca1 Ca1 132.37(3) . 2_666 ?
N1 Ca1 H1 118.7(5) . . ?
N1 Ca1 O1 93.64(4) . . ?
N2 Ca1 Ca1 133.09(3) . 2_666 ?
N2 Ca1 H1 103.8(5) . . ?
N2 Ca1 O1 92.30(4) . . ?
N2 Ca1 N1 81.04(4) . . ?
C38 O1 Ca1 125.46(8) . . ?
C41 O1 Ca1 129.94(9) . . ?
C41 O1 C38 104.56(11) . . ?
C2 N1 Ca1 120.17(9) . . ?
C2 N1 C6 115.85(11) . . ?
C6 N1 Ca1 123.35(8) . . ?
C4 N2 Ca1 119.09(9) . . ?
C4 N2 C22 115.92(11) . . ?
C22 N2 Ca1 123.81(8) . . ?
H1A C1 H1B 109.5 . . ?
H1A C1 H1C 109.5 . . ?
H1B C1 H1C 109.5 . . ?
C2 C1 H1A 109.5 . . ?
C2 C1 H1B 109.5 . . ?
C2 C1 H1C 109.5 . . ?
N1 C2 C1 120.30(12) . . ?
N1 C2 C3 125.69(12) . . ?
C3 C2 C1 114.01(12) . . ?
C2 C3 H3 115.1(11) . . ?
C4 C3 C2 132.11(12) . . ?
C4 C3 H3 112.1(11) . . ?
N2 C4 C3 125.66(12) . . ?
N2 C4 C5 120.17(12) . . ?
C3 C4 C5 114.17(11) . . ?
C4 C5 H5A 109.5 . . ?
C4 C5 H5B 109.5 . . ?
C4 C5 H5C 109.5 . . ?
H5A C5 H5B 109.5 . . ?
H5A C5 H5C 109.5 . . ?
H5B C5 H5C 109.5 . . ?
C7 C6 N1 120.58(12) . . ?
C7 C6 C11 120.41(13) . . ?
C11 C6 N1 119.00(12) . . ?
C6 C7 C12 121.52(12) . . ?
C8 C7 C6 118.51(13) . . ?
C8 C7 C12 119.94(13) . . ?
C7 C8 H8 119.2 . . ?
C9 C8 C7 121.55(14) . . ?
C9 C8 H8 119.2 . . ?
C8 C9 H9 120.3 . . ?
C8 C9 C10 119.47(14) . . ?
C10 C9 H9 120.3 . . ?
C9 C10 H10 119.2 . . ?
C9 C10 C11 121.62(14) . . ?
C11 C10 H10 119.2 . . ?
C6 C11 C17 121.15(12) . . ?
C10 C11 C6 118.42(13) . . ?
C10 C11 C17 120.43(13) . . ?
C7 C12 H12 107.0 . . ?
C7 C12 C13 115.09(12) . . ?
C7 C12 C15 110.72(11) . . ?
C13 C12 H12 107.0 . . ?
C13 C12 C15 109.56(12) . . ?
C15 C12 H12 107.0 . . ?
C12 C13 H13A 108.7 . . ?
C12 C13 H13B 108.7 . . ?
H13A C13 H13B 107.6 . . ?
C14 C13 C12 114.38(14) . . ?
C14 C13 H13A 108.7 . . ?
C14 C13 H13B 108.7 . . ?
C13 C14 H14A 109.5 . . ?
C13 C14 H14B 109.5 . . ?
C13 C14 H14C 109.5 . . ?
H14A C14 H14B 109.5 . . ?
H14A C14 H14C 109.5 . . ?
H14B C14 H14C 109.5 . . ?
C12 C15 H15A 108.3 . . ?
C12 C15 H15B 108.3 . . ?
H15A C15 H15B 107.4 . . ?
C16 C15 C12 115.77(12) . . ?
C16 C15 H15A 108.3 . . ?
C16 C15 H15B 108.3 . . ?
C15 C16 H16A 109.5 . . ?
C15 C16 H16B 109.5 . . ?
C15 C16 H16C 109.5 . . ?
H16A C16 H16B 109.5 . . ?
H16A C16 H16C 109.5 . . ?
H16B C16 H16C 109.5 . . ?
C11 C17 H17 106.6 . . ?
C11 C17 C18 113.55(12) . . ?
C11 C17 C20 111.68(12) . . ?
C18 C17 H17 106.6 . . ?
C20 C17 H17 106.6 . . ?
C20 C17 C18 111.42(12) . . ?
C17 C18 H18A 108.9 . . ?
C17 C18 H18B 108.9 . . ?
H18A C18 H18B 107.7 . . ?
C19 C18 C17 113.56(13) . . ?
C19 C18 H18A 108.9 . . ?
C19 C18 H18B 108.9 . . ?
C18 C19 H19A 109.5 . . ?
C18 C19 H19B 109.5 . . ?
C18 C19 H19C 109.5 . . ?
H19A C19 H19B 109.5 . . ?
H19A C19 H19C 109.5 . . ?
H19B C19 H19C 109.5 . . ?
C17 C20 H20A 108.4 . . ?
C17 C20 H20B 108.4 . . ?
H20A C20 H20B 107.4 . . ?
C21 C20 C17 115.62(13) . . ?
C21 C20 H20A 108.4 . . ?
C21 C20 H20B 108.4 . . ?
C20 C21 H21A 109.5 . . ?
C20 C21 H21B 109.5 . . ?
C20 C21 H21C 109.5 . . ?
H21A C21 H21B 109.5 . . ?
H21A C21 H21C 109.5 . . ?
H21B C21 H21C 109.5 . . ?
C23 C22 N2 118.42(11) . . ?
C27 C22 N2 121.54(11) . . ?
C27 C22 C23 120.03(12) . . ?
C22 C23 C28 121.26(12) . . ?
C24 C23 C22 118.87(12) . . ?
C24 C23 C28 119.76(12) . . ?
C23 C24 H24 119.3 . . ?
C25 C24 C23 121.37(13) . . ?
C25 C24 H24 119.3 . . ?
C24 C25 H25 120.3 . . ?
C26 C25 C24 119.43(13) . . ?
C26 C25 H25 120.3 . . ?
C25 C26 H26 119.3 . . ?
C25 C26 C27 121.38(13) . . ?
C27 C26 H26 119.3 . . ?
C22 C27 C33 122.90(12) . . ?
C26 C27 C22 118.85(12) . . ?
C26 C27 C33 118.24(12) . . ?
C23 C28 H28 107.8 . . ?
C23 C28 C29 109.37(11) . . ?
C23 C28 C31 113.25(11) . . ?
C29 C28 H28 107.8 . . ?
C31 C28 H28 107.8 . . ?
C31 C28 C29 110.55(11) . . ?
C28 C29 H29A 108.5 . . ?
C28 C29 H29B 108.5 . . ?
H29A C29 H29B 107.5 . . ?
C30 C29 C28 115.08(13) . . ?
C30 C29 H29A 108.5 . . ?
C30 C29 H29B 108.5 . . ?
C29 C30 H30A 109.5 . . ?
C29 C30 H30B 109.5 . . ?
C29 C30 H30C 109.5 . . ?
H30A C30 H30B 109.5 . . ?
H30A C30 H30C 109.5 . . ?
H30B C30 H30C 109.5 . . ?
C28 C31 H31A 108.7 . . ?
C28 C31 H31B 108.7 . . ?
H31A C31 H31B 107.6 . . ?
C32 C31 C28 114.35(12) . . ?
C32 C31 H31A 108.7 . . ?
C32 C31 H31B 108.7 . . ?
C31 C32 H32A 109.5 . . ?
C31 C32 H32B 109.5 . . ?
C31 C32 H32C 109.5 . . ?
H32A C32 H32B 109.5 . . ?
H32A C32 H32C 109.5 . . ?
H32B C32 H32C 109.5 . . ?
C27 C33 H33 108.2 . . ?
C27 C33 C34 111.25(11) . . ?
C27 C33 C36 110.17(11) . . ?
C34 C33 H33 108.2 . . ?
C34 C33 C36 110.64(11) . . ?
C36 C33 H33 108.2 . . ?
C33 C34 H34A 108.7 . . ?
C33 C34 H34B 108.7 . . ?
H34A C34 H34B 107.6 . . ?
C35 C34 C33 114.21(12) . . ?
C35 C34 H34A 108.7 . . ?
C35 C34 H34B 108.7 . . ?
C34 C35 H35A 109.5 . . ?
C34 C35 H35B 109.5 . . ?
C34 C35 H35C 109.5 . . ?
H35A C35 H35B 109.5 . . ?
H35A C35 H35C 109.5 . . ?
H35B C35 H35C 109.5 . . ?
C33 C36 H36A 108.9 . . ?
C33 C36 H36B 108.9 . . ?
H36A C36 H36B 107.7 . . ?
C37 C36 C33 113.52(11) . . ?
C37 C36 H36A 108.9 . . ?
C37 C36 H36B 108.9 . . ?
C36 C37 H37A 109.5 . . ?
C36 C37 H37B 109.5 . . ?
C36 C37 H37C 109.5 . . ?
H37A C37 H37B 109.5 . . ?
H37A C37 H37C 109.5 . . ?
H37B C37 H37C 109.5 . . ?
O1 C38 H38A 110.6 . . ?
O1 C38 H38B 110.6 . . ?
O1 C38 C39 105.49(13) . . ?
H38A C38 H38B 108.8 . . ?
C39 C38 H38A 110.6 . . ?
C39 C38 H38B 110.6 . . ?
C38 C39 H39A 110.9 . . ?
C38 C39 H39B 110.9 . . ?
C38 C39 C40 104.26(13) . . ?
H39A C39 H39B 108.9 . . ?
C40 C39 H39A 110.9 . . ?
C40 C39 H39B 110.9 . . ?
C39 C40 H40A 110.9 . . ?
C39 C40 H40B 110.9 . . ?
H40A C40 H40B 108.9 . . ?
C41 C40 C39 104.24(13) . . ?
C41 C40 H40A 110.9 . . ?
C41 C40 H40B 110.9 . . ?
O1 C41 C40 104.97(13) . . ?
O1 C41 H41A 110.8 . . ?
O1 C41 H41B 110.8 . . ?
C40 C41 H41A 110.8 . . ?
C40 C41 H41B 110.8 . . ?
H41A C41 H41B 108.8 . . ?
C42 C42 H42A 108.7 2_765 . ?
C42 C42 H42B 108.7 2_765 . ?
C42 C42 C43 114.0(3) 2_765 . ?
H42A C42 H42B 107.6 . . ?
C43 C42 H42A 108.7 . . ?
C43 C42 H42B 108.7 . . ?
C42 C43 H43A 108.8 . . ?
C42 C43 H43B 108.8 . . ?
C42 C43 C44 113.6(3) . . ?
H43A C43 H43B 107.7 . . ?
C44 C43 H43A 108.8 . . ?
C44 C43 H43B 108.8 . . ?
C43 C44 H44A 109.5 . . ?
C43 C44 H44B 109.5 . . ?
C43 C44 H44C 109.5 . . ?
H44A C44 H44B 109.5 . . ?
H44A C44 H44C 109.5 . . ?
H44B C44 H44C 109.5 . . ?
C42A C42A H42C 108.5 2_765 . ?
C42A C42A H42D 108.5 2_765 . ?
C42A C42A C43A 115.0(17) 2_765 . ?
H42C C42A H42D 107.5 . . ?
C43A C42A H42C 108.5 . . ?
C43A C42A H42D 108.5 . . ?
C42A C43A H43C 108.9 . . ?
C42A C43A H43D 108.9 . . ?
C42A C43A C44A 113.2(15) . . ?
H43C C43A H43D 107.8 . . ?
C44A C43A H43C 108.9 . . ?
C44A C43A H43D 108.9 . . ?
C43A C44A H44D 109.5 . . ?
C43A C44A H44E 109.5 . . ?
C43A C44A H44F 109.5 . . ?
H44D C44A H44E 109.5 . . ?
H44D C44A H44F 109.5 . . ?
H44E C44A H44F 109.5 . . ?

loop_
_geom_bond_atom_site_label_1
_geom_bond_atom_site_label_2
_geom_bond_distance
_geom_bond_site_symmetry_2
_geom_bond_publ_flag
Ca1 Ca1 3.6567(5) 2_666 ?
Ca1 H1 2.229(19) . ?
Ca1 O1 2.4359(10) . ?
Ca1 N1 2.4269(11) . ?
Ca1 N2 2.4166(11) . ?
O1 C38 1.4433(17) . ?
O1 C41 1.4386(18) . ?
N1 C2 1.3281(18) . ?
N1 C6 1.4431(17) . ?
N2 C4 1.3299(18) . ?
N2 C22 1.4353(17) . ?
C1 H1A 0.9800 . ?
C1 H1B 0.9800 . ?
C1 H1C 0.9800 . ?
C1 C2 1.5186(18) . ?
C2 C3 1.4141(19) . ?
C3 H3 0.959(19) . ?
C3 C4 1.4083(19) . ?
C4 C5 1.5259(18) . ?
C5 H5A 0.9800 . ?
C5 H5B 0.9800 . ?
C5 H5C 0.9800 . ?
C6 C7 1.412(2) . ?
C6 C11 1.414(2) . ?
C7 C8 1.398(2) . ?
C7 C12 1.521(2) . ?
C8 H8 0.9500 . ?
C8 C9 1.381(2) . ?
C9 H9 0.9500 . ?
C9 C10 1.384(2) . ?
C10 H10 0.9500 . ?
C10 C11 1.397(2) . ?
C11 C17 1.525(2) . ?
C12 H12 1.0000 . ?
C12 C13 1.535(2) . ?
C12 C15 1.542(2) . ?
C13 H13A 0.9900 . ?
C13 H13B 0.9900 . ?
C13 C14 1.510(2) . ?
C14 H14A 0.9800 . ?
C14 H14B 0.9800 . ?
C14 H14C 0.9800 . ?
C15 H15A 0.9900 . ?
C15 H15B 0.9900 . ?
C15 C16 1.524(2) . ?
C16 H16A 0.9800 . ?
C16 H16B 0.9800 . ?
C16 H16C 0.9800 . ?
C17 H17 1.0000 . ?
C17 C18 1.541(2) . ?
C17 C20 1.541(2) . ?
C18 H18A 0.9900 . ?
C18 H18B 0.9900 . ?
C18 C19 1.520(2) . ?
C19 H19A 0.9800 . ?
C19 H19B 0.9800 . ?
C19 H19C 0.9800 . ?
C20 H20A 0.9900 . ?
C20 H20B 0.9900 . ?
C20 C21 1.522(2) . ?
C21 H21A 0.9800 . ?
C21 H21B 0.9800 . ?
C21 H21C 0.9800 . ?
C22 C23 1.4164(19) . ?
C22 C27 1.4083(19) . ?
C23 C24 1.395(2) . ?
C23 C28 1.5213(18) . ?
C24 H24 0.9500 . ?
C24 C25 1.387(2) . ?
C25 H25 0.9500 . ?
C25 C26 1.384(2) . ?
C26 H26 0.9500 . ?
C26 C27 1.4011(19) . ?
C27 C33 1.5218(18) . ?
C28 H28 1.0000 . ?
C28 C29 1.5433(19) . ?
C28 C31 1.5373(19) . ?
C29 H29A 0.9900 . ?
C29 H29B 0.9900 . ?
C29 C30 1.524(2) . ?
C30 H30A 0.9800 . ?
C30 H30B 0.9800 . ?
C30 H30C 0.9800 . ?
C31 H31A 0.9900 . ?
C31 H31B 0.9900 . ?
C31 C32 1.523(2) . ?
C32 H32A 0.9800 . ?
C32 H32B 0.9800 . ?
C32 H32C 0.9800 . ?
C33 H33 1.0000 . ?
C33 C34 1.5383(18) . ?
C33 C36 1.5389(19) . ?
C34 H34A 0.9900 . ?
C34 H34B 0.9900 . ?
C34 C35 1.523(2) . ?
C35 H35A 0.9800 . ?
C35 H35B 0.9800 . ?
C35 H35C 0.9800 . ?
C36 H36A 0.9900 . ?
C36 H36B 0.9900 . ?
C36 C37 1.521(2) . ?
C37 H37A 0.9800 . ?
C37 H37B 0.9800 . ?
C37 H37C 0.9800 . ?
C38 H38A 0.9900 . ?
C38 H38B 0.9900 . ?
C38 C39 1.519(2) . ?
C39 H39A 0.9900 . ?
C39 H39B 0.9900 . ?
C39 C40 1.530(3) . ?
C40 H40A 0.9900 . ?
C40 H40B 0.9900 . ?
C40 C41 1.524(2) . ?
C41 H41A 0.9900 . ?
C41 H41B 0.9900 . ?
C42 C42 1.516(5) 2_765 ?
C42 H42A 0.9900 . ?
C42 H42B 0.9900 . ?
C42 C43 1.517(4) . ?
C43 H43A 0.9900 . ?
C43 H43B 0.9900 . ?
C43 C44 1.520(4) . ?
C44 H44A 0.9800 . ?
C44 H44B 0.9800 . ?
C44 H44C 0.9800 . ?
C42A C42A 1.521(14) 2_765 ?
C42A H42C 0.9900 . ?
C42A H42D 0.9900 . ?
C42A C43A 1.521(13) . ?
C43A H43C 0.9900 . ?
C43A H43D 0.9900 . ?
C43A C44A 1.524(15) . ?
C44A H44D 0.9800 . ?
C44A H44E 0.9800 . ?
C44A H44F 0.9800 . ?

loop_
_geom_torsion_atom_site_label_1
_geom_torsion_atom_site_label_2
_geom_torsion_atom_site_label_3
_geom_torsion_atom_site_label_4
_geom_torsion
_geom_torsion_site_symmetry_1
_geom_torsion_site_symmetry_2
_geom_torsion_site_symmetry_3
_geom_torsion_site_symmetry_4
_geom_torsion_publ_flag
Ca1 O1 C38 C39 -142.91(10) . . . . ?
Ca1 O1 C41 C40 142.11(11) . . . . ?
Ca1 N1 C2 C1 -163.78(9) . . . . ?
Ca1 N1 C2 C3 17.03(18) . . . . ?
Ca1 N1 C6 C7 78.15(14) . . . . ?
Ca1 N1 C6 C11 -100.70(12) . . . . ?
Ca1 N2 C4 C3 -26.03(17) . . . . ?
Ca1 N2 C4 C5 153.24(9) . . . . ?
Ca1 N2 C22 C23 103.20(12) . . . . ?
Ca1 N2 C22 C27 -77.96(14) . . . . ?
O1 C38 C39 C40 -22.40(16) . . . . ?
N1 C2 C3 C4 16.3(2) . . . . ?
N1 C6 C7 C8 -178.87(12) . . . . ?
N1 C6 C7 C12 -0.92(19) . . . . ?
N1 C6 C11 C10 177.83(12) . . . . ?
N1 C6 C11 C17 -1.13(19) . . . . ?
N2 C22 C23 C24 176.21(12) . . . . ?
N2 C22 C23 C28 0.05(18) . . . . ?
N2 C22 C27 C26 -176.84(12) . . . . ?
N2 C22 C27 C33 2.11(19) . . . . ?
C1 C2 C3 C4 -162.98(14) . . . . ?
C2 N1 C6 C7 -92.74(15) . . . . ?
C2 N1 C6 C11 88.40(15) . . . . ?
C2 C3 C4 N2 -10.8(2) . . . . ?
C2 C3 C4 C5 169.93(14) . . . . ?
C4 N2 C22 C23 -89.31(14) . . . . ?
C4 N2 C22 C27 89.53(15) . . . . ?
C6 N1 C2 C1 7.43(18) . . . . ?
C6 N1 C2 C3 -171.77(13) . . . . ?
C6 C7 C8 C9 1.1(2) . . . . ?
C6 C7 C12 C13 141.86(13) . . . . ?
C6 C7 C12 C15 -93.23(15) . . . . ?
C6 C11 C17 C18 -140.61(13) . . . . ?
C6 C11 C17 C20 92.38(15) . . . . ?
C7 C6 C11 C10 -1.0(2) . . . . ?
C7 C6 C11 C17 -179.98(12) . . . . ?
C7 C8 C9 C10 -1.0(2) . . . . ?
C7 C12 C13 C14 -62.69(19) . . . . ?
C7 C12 C15 C16 -62.97(16) . . . . ?
C8 C7 C12 C13 -40.22(18) . . . . ?
C8 C7 C12 C15 84.69(16) . . . . ?
C8 C9 C10 C11 -0.1(2) . . . . ?
C9 C10 C11 C6 1.1(2) . . . . ?
C9 C10 C11 C17 -179.94(14) . . . . ?
C10 C11 C17 C18 40.45(19) . . . . ?
C10 C11 C17 C20 -86.56(16) . . . . ?
C11 C6 C7 C8 0.0(2) . . . . ?
C11 C6 C7 C12 177.92(12) . . . . ?
C11 C17 C18 C19 62.61(18) . . . . ?
C11 C17 C20 C21 65.86(16) . . . . ?
C12 C7 C8 C9 -176.91(14) . . . . ?
C13 C12 C15 C16 65.01(16) . . . . ?
C15 C12 C13 C14 171.80(14) . . . . ?
C18 C17 C20 C21 -62.29(17) . . . . ?
C20 C17 C18 C19 -170.25(14) . . . . ?
C22 N2 C4 C3 165.85(12) . . . . ?
C22 N2 C4 C5 -14.87(17) . . . . ?
C22 C23 C24 C25 1.0(2) . . . . ?
C22 C23 C28 C29 94.69(14) . . . . ?
C22 C23 C28 C31 -141.53(12) . . . . ?
C22 C27 C33 C34 -125.68(13) . . . . ?
C22 C27 C33 C36 111.24(14) . . . . ?
C23 C22 C27 C26 1.99(19) . . . . ?
C23 C22 C27 C33 -179.06(12) . . . . ?
C23 C24 C25 C26 1.2(2) . . . . ?
C23 C28 C29 C30 -171.64(13) . . . . ?
C23 C28 C31 C32 57.56(16) . . . . ?
C24 C23 C28 C29 -81.44(15) . . . . ?
C24 C23 C28 C31 42.34(17) . . . . ?
C24 C25 C26 C27 -1.9(2) . . . . ?
C25 C26 C27 C22 0.3(2) . . . . ?
C25 C26 C27 C33 -178.69(13) . . . . ?
C26 C27 C33 C34 53.27(16) . . . . ?
C26 C27 C33 C36 -69.80(15) . . . . ?
C27 C22 C23 C24 -2.65(19) . . . . ?
C27 C22 C23 C28 -178.81(12) . . . . ?
C27 C33 C34 C35 166.24(13) . . . . ?
C27 C33 C36 C37 -63.39(15) . . . . ?
C28 C23 C24 C25 177.27(13) . . . . ?
C29 C28 C31 C32 -179.31(12) . . . . ?
C31 C28 C29 C30 63.01(17) . . . . ?
C34 C33 C36 C37 173.18(12) . . . . ?
C36 C33 C34 C35 -70.95(16) . . . . ?
C38 O1 C41 C40 -40.17(16) . . . . ?
C38 C39 C40 C41 -1.62(17) . . . . ?
C39 C40 C41 O1 25.16(17) . . . . ?
C41 O1 C38 C39 39.24(15) . . . . ?
C42 C42 C43 C44 -179.5(3) 2_765 . . . ?
C42A C42A C43A C44A -170(2) 2_765 . . . ?

loop_
_exptl_oxdiff_crystal_face_indexfrac_h
_exptl_oxdiff_crystal_face_indexfrac_k
_exptl_oxdiff_crystal_face_indexfrac_l
_exptl_oxdiff_crystal_face_x
_exptl_oxdiff_crystal_face_y
_exptl_oxdiff_crystal_face_z
5.9960 -1.9948 -0.9935 0.4500 0.8321 -0.3234
-0.9994 -3.0066 -9.9917 0.8783 0.0745 0.4219
-3.9975 -2.0095 -9.9948 0.7018 -0.3511 0.5925
-5.9911 -4.9996 4.0056 -0.8095 0.0788 0.6605
-1.0018 0.9915 -9.9991 0.9175 -0.4134 0.1986
4.9984 -1.9898 7.0036 -0.3879 0.8831 -0.3911
-5.9966 -0.0107 -7.9999 0.4032 -0.7593 0.5961
-6.9909 -7.0059 -4.9882 -0.0183 0.0503 1.0086
-6.9953 0.9916 -3.0038 -0.1340 -0.8874 0.5263
-6.9931 -1.0038 1.9984 -0.6384 -0.5484 0.5485
0.9988 4.0061 9.9898 -0.8685 -0.1965 -0.4777
-3.9952 0.0018 6.9962 -0.9272 -0.2716 0.1767
-6.9913 -4.0023 2.0040 -0.6678 -0.1825 0.7159
-7.9905 -5.0048 -0.9936 -0.4488 -0.2187 0.9009
2.9943 2.9959 -7.0022 0.8945 -0.1955 -0.2687
-0.0020 -0.0072 -9.9969 0.9698 -0.1902 0.1789
-4.9954 -4.0094 -9.9914 0.6201 -0.2083 0.7796
-6.9903 -7.0038 -1.9892 -0.3093 0.1074 0.9549
-2.9941 -2.9952 8.0019 -0.9915 0.2145 0.2508
1.9993 2.0086 10.9936 -0.9230 0.1677 -0.4594
-7.9923 -3.0080 -3.9964 -0.1383 -0.5197 0.8429
-3.9928 -8.0030 -4.9851 0.1582 0.4759 0.8380
0.0030 -1.9925 9.0009 -0.8924 0.4151 -0.0494
-2.9979 3.0011 6.9910 -0.8358 -0.5363 -0.0662
5.6339 7.8999 4.8128 -0.0404 -0.3002 -0.9530
6.0661 -2.0765 2.4496 0.1195 0.9149 -0.3856
0.9980 1.9992 -1.0028 0.1787 -0.1618 -0.1693
1.9975 2.0014 0.9968 0.0468 -0.0225 -0.2805
0.9996 0.0022 1.9997 -0.1318 0.1392 -0.1113
1.4466 -0.9108 -9.3764 0.9909 0.0787 0.1090
0.9995 -1.0001 -1.9967 0.2462 0.1851 0.0161

loop_
_smtbx_masks_void_nr
_smtbx_masks_void_average_x
_smtbx_masks_void_average_y
_smtbx_masks_void_average_z
_smtbx_masks_void_volume
_smtbx_masks_void_count_electrons
_smtbx_masks_void_content
1 0.000 0.000 0.000 245.6 52.4 '1 Hexane'
